data_1554365
loop_
_publ_author_name
'Mei, Hongjiang'
'Lin, Lili'
'Shen, Bin'
'Liu, Xiaohua'
'Feng, Xiaoming'

_publ_section_title
;
 Highly enantioselective desymmetrization of prochiral cyclic
 \a,\a-dicyanoalkenes via the direct vinylogous Michael/cyclization domino
 reaction
;
_journal_issue 16
_journal_name_full 'Organic Chemistry Frontiers'
_journal_page_first 2505
_journal_paper_doi 10.1039/C8QO00545A
_journal_volume 5
_journal_year 2018
_chemical_absolute_configuration ad
_chemical_formula_moiety 'C35 H32 Br N3 O3'
_chemical_formula_sum 'C35 H32 Br N3 O3'
_chemical_formula_weight 622.54
_space_group_crystal_system monoclinic
_space_group_IT_number 4
_space_group_name_Hall 'P 2yb'
_space_group_name_H-M_alt 'P 1 21 1'
_atom_sites_solution_hydrogens mixed
_atom_sites_solution_primary direct
_audit_creation_date 2016-05-27
_audit_creation_method
;
Olex2 1.2
(compiled 2016.02.19 svn.r3266 for OlexSys, GUI svn.r5155)
;
_audit_update_record
;
2018-05-16 deposited with the CCDC.
2018-07-06 downloaded from the CCDC.
;
_cell_angle_alpha 90
_cell_angle_beta 113.568(4)
_cell_angle_gamma 90
_cell_formula_units_Z 2
_cell_length_a 12.6497(5)
_cell_length_b 9.0221(2)
_cell_length_c 14.1532(5)
_cell_measurement_reflns_used 8562
_cell_measurement_temperature 294.46(10)
_cell_measurement_theta_max 72.4600
_cell_measurement_theta_min 5.9560
_cell_volume 1480.53(10)
_computing_cell_refinement
;
CrysAlisPro, Agilent Technologies,
Version 1.171.37.35 (release 13-08-2014 CrysAlis171 .NET)
(compiled Aug 13 2014,18:06:01)
;
_computing_data_collection
;
CrysAlisPro, Agilent Technologies,
Version 1.171.37.35 (release 13-08-2014 CrysAlis171 .NET)
(compiled Aug 13 2014,18:06:01)
;
_computing_data_reduction
;
CrysAlisPro, Agilent Technologies,
Version 1.171.37.35 (release 13-08-2014 CrysAlis171 .NET)
(compiled Aug 13 2014,18:06:01)
;
_computing_molecular_graphics 'Olex2 (Dolomanov et al., 2009)'
_computing_publication_material 'Olex2 (Dolomanov et al., 2009)'
_computing_structure_refinement 'ShelXL (Sheldrick, 2015)'
_computing_structure_solution 'ShelXT (Sheldrick, 2015)'
_diffrn_ambient_environment air
_diffrn_ambient_temperature 294.46(10)
_diffrn_detector 'CCD plate'
_diffrn_detector_area_resol_mean 15.9595
_diffrn_detector_type EosS2
_diffrn_measured_fraction_theta_full 0.999
_diffrn_measured_fraction_theta_max 0.986
_diffrn_measurement_details
;
#__ type_ start__ end____ width___ exp.time_
  1 omega    1.00   75.00   1.0000    1.0000
omega____ theta____ kappa____ phi______ frames
    -       36.2921  -99.0000   90.0000 74

#__ type_ start__ end____ width___ exp.time_
  2 omega   20.00  104.00   1.0000    1.0000
omega____ theta____ kappa____ phi______ frames
    -       36.2921   57.0000    0.0000 84

#__ type_ start__ end____ width___ exp.time_
  3 omega   10.00  104.00   1.0000    1.0000
omega____ theta____ kappa____ phi______ frames
    -       36.2921   77.0000   30.0000 94

#__ type_ start__ end____ width___ exp.time_
  4 omega  -31.00   53.00   1.0000    1.0000
omega____ theta____ kappa____ phi______ frames
    -       36.2921  -57.0000   60.0000 84

#__ type_ start__ end____ width___ exp.time_
  5 omega   23.00   90.00   1.0000    1.0000
omega____ theta____ kappa____ phi______ frames
    -       36.2921 -125.0000  -30.0000 67

#__ type_ start__ end____ width___ exp.time_
  6 omega  -31.00   63.00   1.0000    1.0000
omega____ theta____ kappa____ phi______ frames
    -       36.2921  -77.0000  -90.0000 94

#__ type_ start__ end____ width___ exp.time_
  7 omega   20.00  104.00   1.0000    1.0000
omega____ theta____ kappa____ phi______ frames
    -       36.2921   57.0000  120.0000 84

#__ type_ start__ end____ width___ exp.time_
  8 omega   23.00   90.00   1.0000    1.0000
omega____ theta____ kappa____ phi______ frames
    -       36.2921 -125.0000 -180.0000 67

#__ type_ start__ end____ width___ exp.time_
  9 omega   20.00  104.00   1.0000    1.0000
omega____ theta____ kappa____ phi______ frames
    -       36.2921   57.0000   60.0000 84

#__ type_ start__ end____ width___ exp.time_
 10 omega   19.00  105.00   1.0000    1.0000
omega____ theta____ kappa____ phi______ frames
    -       36.2921   43.0000  -84.0000 86

#__ type_ start__ end____ width___ exp.time_
 11 omega  -32.00   54.00   1.0000    1.0000
omega____ theta____ kappa____ phi______ frames
    -       36.2921  -43.0000  123.0000 86

#__ type_ start__ end____ width___ exp.time_
 12 omega   20.00  104.00   1.0000    1.0000
omega____ theta____ kappa____ phi______ frames
    -       36.2921   57.0000  -30.0000 84

#__ type_ start__ end____ width___ exp.time_
 13 omega   81.00  176.00   1.0000    3.1100
omega____ theta____ kappa____ phi______ frames
    -      108.0000   77.0000  -30.0000 95

#__ type_ start__ end____ width___ exp.time_
 14 omega   81.00  176.00   1.0000    3.1100
omega____ theta____ kappa____ phi______ frames
    -      108.0000   77.0000   60.0000 95

#__ type_ start__ end____ width___ exp.time_
 15 omega  100.00  178.00   1.0000    3.1100
omega____ theta____ kappa____ phi______ frames
    -      108.0000  111.0000 -180.0000 78

#__ type_ start__ end____ width___ exp.time_
 16 omega   81.00  176.00   1.0000    3.1100
omega____ theta____ kappa____ phi______ frames
    -      108.0000   77.0000    0.0000 95

#__ type_ start__ end____ width___ exp.time_
 17 omega   40.00   98.00   1.0000    3.1100
omega____ theta____ kappa____ phi______ frames
    -      108.0000  -45.0000  -60.0000 58

#__ type_ start__ end____ width___ exp.time_
 18 omega   87.00  178.00   1.0000    3.1100
omega____ theta____ kappa____ phi______ frames
    -      108.0000   30.0000  -30.0000 91

#__ type_ start__ end____ width___ exp.time_
 19 omega   88.00  116.00   1.0000    3.1100
omega____ theta____ kappa____ phi______ frames
    -      108.0000   30.0000   60.0000 28

#__ type_ start__ end____ width___ exp.time_
 20 omega  102.00  135.00   1.0000    3.1100
omega____ theta____ kappa____ phi______ frames
    -      108.0000  -77.0000  120.0000 33

#__ type_ start__ end____ width___ exp.time_
 21 omega   88.00  117.00   1.0000    3.1100
omega____ theta____ kappa____ phi______ frames
    -      108.0000   30.0000    0.0000 29

#__ type_ start__ end____ width___ exp.time_
 22 omega   91.00  116.00   1.0000    3.1100
omega____ theta____ kappa____ phi______ frames
    -      108.0000   61.0000    0.0000 25

#__ type_ start__ end____ width___ exp.time_
 23 omega   89.00  171.00   1.0000    3.1100
omega____ theta____ kappa____ phi______ frames
    -      108.0000   30.0000   90.0000 82

#__ type_ start__ end____ width___ exp.time_
 24 omega   41.00   75.00   1.0000    3.1100
omega____ theta____ kappa____ phi______ frames
    -      108.0000  -77.0000  120.0000 34

#__ type_ start__ end____ width___ exp.time_
 25 omega   92.00  118.00   1.0000    3.1100
omega____ theta____ kappa____ phi______ frames
    -      108.0000   45.0000   60.0000 26

#__ type_ start__ end____ width___ exp.time_
 26 omega   88.00  117.00   1.0000    3.1100
omega____ theta____ kappa____ phi______ frames
    -      108.0000   30.0000   30.0000 29

#__ type_ start__ end____ width___ exp.time_
 27 omega   38.00   77.00   1.0000    3.1100
omega____ theta____ kappa____ phi______ frames
    -      108.0000  -30.0000   60.0000 39

#__ type_ start__ end____ width___ exp.time_
 28 omega   92.00  117.00   1.0000    3.1100
omega____ theta____ kappa____ phi______ frames
    -      108.0000   45.0000   30.0000 25

#__ type_ start__ end____ width___ exp.time_
 29 omega  122.00  175.00   1.0000    3.1100
omega____ theta____ kappa____ phi______ frames
    -      108.0000   77.0000  -60.0000 53

#__ type_ start__ end____ width___ exp.time_
 30 omega   81.00  107.00   1.0000    3.1100
omega____ theta____ kappa____ phi______ frames
    -      108.0000   77.0000  -60.0000 26

#__ type_ start__ end____ width___ exp.time_
 31 omega  126.00  176.00   1.0000    3.1100
omega____ theta____ kappa____ phi______ frames
    -      108.0000   77.0000   30.0000 50

#__ type_ start__ end____ width___ exp.time_
 32 omega   62.00  109.00   1.0000    3.1100
omega____ theta____ kappa____ phi______ frames
    -      108.0000  -94.0000  -60.0000 47

#__ type_ start__ end____ width___ exp.time_
 33 omega   90.00  116.00   1.0000    3.1100
omega____ theta____ kappa____ phi______ frames
    -      108.0000   61.0000   60.0000 26

#__ type_ start__ end____ width___ exp.time_
 34 omega   90.00  116.00   1.0000    3.1100
omega____ theta____ kappa____ phi______ frames
    -      108.0000   61.0000  -60.0000 26

#__ type_ start__ end____ width___ exp.time_
 35 omega   98.00  124.00   1.0000    3.1100
omega____ theta____ kappa____ phi______ frames
    -      108.0000   45.0000    0.0000 26

#__ type_ start__ end____ width___ exp.time_
 36 omega   92.00  119.00   1.0000    3.1100
omega____ theta____ kappa____ phi______ frames
    -      108.0000   61.0000   30.0000 27

#__ type_ start__ end____ width___ exp.time_
 37 omega   91.00  116.00   1.0000    3.1100
omega____ theta____ kappa____ phi______ frames
    -      108.0000   61.0000  -30.0000 25

#__ type_ start__ end____ width___ exp.time_
 38 omega   81.00  108.00   1.0000    3.1100
omega____ theta____ kappa____ phi______ frames
    -      108.0000   77.0000   30.0000 27

#__ type_ start__ end____ width___ exp.time_
 39 omega   43.00   98.00   1.0000    3.1100
omega____ theta____ kappa____ phi______ frames
    -      108.0000  -45.0000 -120.0000 55

#__ type_ start__ end____ width___ exp.time_
 40 omega   71.00   96.00   1.0000    3.1100
omega____ theta____ kappa____ phi______ frames
    -      108.0000   15.0000   30.0000 25

#__ type_ start__ end____ width___ exp.time_
 41 omega  123.00  178.00   1.0000    3.1100
omega____ theta____ kappa____ phi______ frames
    -      108.0000   30.0000 -180.0000 55
;
_diffrn_measurement_device 'four-circle diffractometer'
_diffrn_measurement_device_type 'New Gemini, Dual, Cu at zero, EosS2'
_diffrn_measurement_method '\w scans'
_diffrn_orient_matrix_UB_11 -0.1124084000
_diffrn_orient_matrix_UB_12 -0.0864956000
_diffrn_orient_matrix_UB_13 -0.0217707000
_diffrn_orient_matrix_UB_21 -0.0113083000
_diffrn_orient_matrix_UB_22 -0.0315784000
_diffrn_orient_matrix_UB_23 -0.1105759000
_diffrn_orient_matrix_UB_31 0.0700528000
_diffrn_orient_matrix_UB_32 -0.1437826000
_diffrn_orient_matrix_UB_33 0.0373173000
_diffrn_radiation_monochromator graphite
_diffrn_radiation_probe x-ray
_diffrn_radiation_type CuK\a
_diffrn_radiation_wavelength 1.54184
_diffrn_reflns_av_R_equivalents 0.0361
_diffrn_reflns_av_unetI/netI 0.0353
_diffrn_reflns_Laue_measured_fraction_full 0.999
_diffrn_reflns_Laue_measured_fraction_max 0.986
_diffrn_reflns_limit_h_max 15
_diffrn_reflns_limit_h_min -15
_diffrn_reflns_limit_k_max 10
_diffrn_reflns_limit_k_min -10
_diffrn_reflns_limit_l_max 17
_diffrn_reflns_limit_l_min -17
_diffrn_reflns_number 16187
_diffrn_reflns_point_group_measured_fraction_full 0.963
_diffrn_reflns_point_group_measured_fraction_max 0.939
_diffrn_reflns_theta_full 67.684
_diffrn_reflns_theta_max 72.764
_diffrn_reflns_theta_min 5.974
_diffrn_source 'Enhance (Cu) X-ray Source'
_exptl_absorpt_coefficient_mu 2.215
_exptl_absorpt_correction_T_max 1.00000
_exptl_absorpt_correction_T_min 0.62134
_exptl_absorpt_correction_type multi-scan
_exptl_absorpt_process_details
;
CrysAlisPro, Agilent Technologies,
Version 1.171.37.35 (release 13-08-2014 CrysAlis171 .NET)
(compiled Aug 13 2014,18:06:01)
Empirical absorption correction using spherical harmonics,
 implemented in SCALE3 ABSPACK scaling algorithm.
;
_exptl_crystal_colour 'clear light colourless'
_exptl_crystal_colour_lustre clear
_exptl_crystal_colour_modifier light
_exptl_crystal_colour_primary colourless
_exptl_crystal_density_diffrn 1.396
_exptl_crystal_description plate
_exptl_crystal_F_000 644
_exptl_crystal_size_max 0.3
_exptl_crystal_size_mid 0.2
_exptl_crystal_size_min 0.07
_refine_diff_density_max 0.828
_refine_diff_density_min -0.510
_refine_diff_density_rms 0.086
_refine_ls_abs_structure_details
;
 Flack x determined using 2308 quotients [(I+)-(I-)]/[(I+)+(I-)]
 (Parsons, Flack and Wagner, Acta Cryst. B69 (2013) 249-259).
;
_refine_ls_abs_structure_Flack -0.022(8)
_refine_ls_extinction_method none
_refine_ls_goodness_of_fit_ref 1.072
_refine_ls_hydrogen_treatment constr
_refine_ls_matrix_type full
_refine_ls_number_parameters 383
_refine_ls_number_reflns 5547
_refine_ls_number_restraints 1
_refine_ls_restrained_S_all 1.072
_refine_ls_R_factor_all 0.0462
_refine_ls_R_factor_gt 0.0455
_refine_ls_shift/su_max 0.000
_refine_ls_shift/su_mean 0.000
_refine_ls_structure_factor_coef Fsqd
_refine_ls_weighting_details 'w=1/[\s^2^(Fo^2^)+(0.0894P)^2^] where P=(Fo^2^+2Fc^2^)/3'
_refine_ls_weighting_scheme calc
_refine_ls_wR_factor_gt 0.1144
_refine_ls_wR_factor_ref 0.1157
_reflns_Friedel_coverage 0.786
_reflns_Friedel_fraction_full 0.922
_reflns_Friedel_fraction_max 0.886
_reflns_number_gt 5428
_reflns_number_total 5547
_reflns_threshold_expression 'I > 2\s(I)'
_cod_data_source_file c8qo00545a2.cif
_cod_data_source_block fxm-mhj-2br
_cod_original_cell_volume 1480.52(9)
_cod_database_code 1554365
_shelx_space_group_comment
;
The symmetry employed for this shelxl refinement is uniquely defined
by the following loop, which should always be used as a source of
symmetry information in preference to the above space-group names.
They are only intended as comments.
;
_reflns_odcompleteness_completeness 99.89
_reflns_odcompleteness_iscentric 1
_reflns_odcompleteness_theta 66.97
_olex2_refinement_description
;
1. Fixed Uiso
 At 1.2 times of:
  All C(H) groups, All C(H,H) groups, All N(H,H) groups
 At 1.5 times of:
  All C(H,H,H) groups
2.a Rotating group:
 N006(H00A,H00B)
2.b Ternary CH refined with riding coordinates:
 C00P(H00P), C00T(H00T), C011(H011)
2.c Secondary CH2 refined with riding coordinates:
 C010(H01A,H01B), C015(H01F,H01G)
2.d Aromatic/amide H refined with riding coordinates:
 C00B(H00C), C00D(H00D), C00F(H00F), C00J(H00J), C00K(H00K), C00N(H00N),
 C00O(H00O), C00R(H00R), C00S(H00S), C00U(H00U), C00V(H00V), C00W(H00W),
 C00X(H00X), C012(H012)
2.e Idealised Me refined as rotating group:
 C00Y(H00E,H00G,H00H), C013(H01C,H01D,H01E), C016(H01H,H01I,H01J)
;
_shelx_shelxl_version_number 2014/7
_olex2_date_sample_data_collection 2016-05-23
_olex2_submission_special_instructions 'No special instructions were received'

loop_
_space_group_symop_operation_xyz
'x, y, z'
'-x, y+1/2, -z'

loop_
_atom_site_label
_atom_site_type_symbol
_atom_site_fract_x
_atom_site_fract_y
_atom_site_fract_z
_atom_site_U_iso_or_equiv
_atom_site_adp_type
_atom_site_occupancy
_atom_site_site_symmetry_order
_atom_site_calc_flag
_atom_site_refinement_flags_posn
Br01 Br 0.17250(4) 0.77682(5) 0.73829(3) 0.03508(16) Uani 1 1 d .
O002 O 0.5381(2) 0.3207(3) 0.7764(2) 0.0198(6) Uani 1 1 d .
O003 O 0.7320(2) 0.6995(3) 0.9009(2) 0.0233(6) Uani 1 1 d .
N004 N 0.5754(2) 0.5757(4) 0.7946(2) 0.0171(6) Uani 1 1 d .
O005 O 0.7384(2) 0.4487(4) 0.8958(2) 0.0287(6) Uani 1 1 d .
N006 N 0.4688(3) 0.4441(4) 0.5366(2) 0.0229(7) Uani 1 1 d .
H00A H 0.4538 0.4035 0.4770 0.027 Uiso 1 1 d GR
H00B H 0.4746 0.5392 0.5307 0.027 Uiso 1 1 d GR
C007 C 0.5105(3) 0.4474(4) 0.7524(3) 0.0161(7) Uani 1 1 d .
C008 C 0.5157(3) 0.7046(4) 0.7399(3) 0.0161(7) Uani 1 1 d .
C009 C 0.2107(3) 0.2741(5) 0.5620(2) 0.0165(6) Uani 1 1 d .
C00A C -0.0581(3) 0.1812(5) 0.6722(3) 0.0202(7) Uani 1 1 d .
C00B C 0.3698(3) 0.9117(5) 0.6052(3) 0.0227(8) Uani 1 1 d .
H00C H 0.3220 0.9818 0.5602 0.027 Uiso 1 1 calc R
N00C N 0.3127(3) 0.1654(4) 0.3722(3) 0.0234(7) Uani 1 1 d .
C00D C 0.1130(3) 0.2050(5) 0.5017(3) 0.0228(8) Uani 1 1 d .
H00D H 0.1051 0.1775 0.4359 0.027 Uiso 1 1 calc R
C00E C 0.8575(3) 0.7186(5) 0.9650(3) 0.0279(9) Uani 1 1 d .
C00F C 0.3416(3) 0.7626(5) 0.5909(3) 0.0194(7) Uani 1 1 d .
H00F H 0.2754 0.7315 0.5358 0.023 Uiso 1 1 calc R
C00G C 0.3951(3) 0.4965(4) 0.6663(3) 0.0154(7) Uani 1 1 d .
C00H C 0.4135(3) 0.6609(4) 0.6599(3) 0.0162(7) Uani 1 1 d .
C00I C 0.3195(3) 0.5191(4) 0.8086(3) 0.0182(7) Uani 1 1 d .
C00J C -0.1049(3) 0.0454(5) 0.6832(3) 0.0234(8) Uani 1 1 d .
H00J H -0.0703 -0.0423 0.6758 0.028 Uiso 1 1 calc R
C00K C 0.3904(3) 0.4279(5) 0.8892(3) 0.0210(7) Uani 1 1 d .
H00K H 0.4148 0.3376 0.8734 0.025 Uiso 1 1 calc R
C00L C 0.3021(3) 0.3089(4) 0.5262(3) 0.0165(7) Uani 1 1 d .
C00M C 0.6905(3) 0.5643(4) 0.8692(3) 0.0198(7) Uani 1 1 d .
C00N C 0.4252(3) 0.4678(5) 0.9918(3) 0.0257(8) Uani 1 1 d .
H00N H 0.4737 0.4059 1.0435 0.031 Uiso 1 1 calc R
C00O C -0.2023(4) 0.0397(5) 0.7050(3) 0.0264(8) Uani 1 1 d .
H00O H -0.2320 -0.0516 0.7127 0.032 Uiso 1 1 calc R
C00P C 0.2350(3) 0.3177(4) 0.6721(3) 0.0180(7) Uani 1 1 d .
H00P H 0.2879 0.2455 0.7193 0.022 Uiso 1 1 calc R
C00Q C 0.3857(3) 0.4125(4) 0.5706(3) 0.0171(7) Uani 1 1 d .
C00R C 0.3876(4) 0.6005(5) 1.0171(3) 0.0290(9) Uani 1 1 d .
H00R H 0.4125 0.6289 1.0857 0.035 Uiso 1 1 calc R
C00S C -0.2556(3) 0.1688(5) 0.7153(3) 0.0273(8) Uani 1 1 d .
H00S H -0.3207 0.1647 0.7304 0.033 Uiso 1 1 calc R
C00T C 0.0493(3) 0.1832(5) 0.6494(3) 0.0208(7) Uani 1 1 d .
H00T H 0.0965 0.0970 0.6830 0.025 Uiso 1 1 calc R
C00U C 0.4697(3) 0.9562(4) 0.6870(3) 0.0212(7) Uani 1 1 d .
H00U H 0.4868 1.0567 0.6966 0.025 Uiso 1 1 calc R
C00V C -0.1137(3) 0.3102(4) 0.6813(3) 0.0231(8) Uani 1 1 d .
H00V H -0.0851 0.4017 0.6725 0.028 Uiso 1 1 calc R
C00W C -0.2112(3) 0.3045(5) 0.7031(3) 0.0256(9) Uani 1 1 d .
H00W H -0.2468 0.3918 0.7095 0.031 Uiso 1 1 calc R
C00X C 0.3137(4) 0.6897(5) 0.9406(3) 0.0274(9) Uani 1 1 d .
H00X H 0.2857 0.7769 0.9570 0.033 Uiso 1 1 calc R
C00Y C 0.9229(4) 0.6838(6) 0.8985(4) 0.0359(10) Uani 1 1 d .
H00E H 0.9082 0.5830 0.8750 0.054 Uiso 1 1 calc GR
H00G H 1.0040 0.6969 0.9381 0.054 Uiso 1 1 calc GR
H00H H 0.8979 0.7493 0.8402 0.054 Uiso 1 1 calc GR
C00Z C 0.3051(3) 0.2298(4) 0.4399(3) 0.0182(7) Uani 1 1 d .
C010 C 0.0161(3) 0.1693(5) 0.5327(3) 0.0275(9) Uani 1 1 d .
H01A H -0.0097 0.0689 0.5113 0.033 Uiso 1 1 calc R
H01B H -0.0478 0.2355 0.4968 0.033 Uiso 1 1 calc R
C011 C 0.2895(3) 0.4729(4) 0.6963(3) 0.0163(7) Uani 1 1 d .
H011 H 0.2298 0.5421 0.6536 0.020 Uiso 1 1 calc R
C012 C 0.5451(3) 0.8543(4) 0.7552(3) 0.0188(7) Uani 1 1 d .
H012 H 0.6125 0.8852 0.8090 0.023 Uiso 1 1 calc R
C013 C 0.8647(4) 0.8811(6) 0.9927(4) 0.0388(11) Uani 1 1 d .
H01C H 0.8368 0.9395 0.9308 0.058 Uiso 1 1 calc GR
H01D H 0.9434 0.9070 1.0338 0.058 Uiso 1 1 calc GR
H01E H 0.8184 0.9002 1.0311 0.058 Uiso 1 1 calc GR
C014 C 0.2812(3) 0.6476(5) 0.8379(3) 0.0224(7) Uani 1 1 d .
C015 C 0.1227(3) 0.3219(4) 0.6894(3) 0.0197(7) Uani 1 1 d .
H01F H 0.1413 0.3321 0.7626 0.024 Uiso 1 1 calc R
H01G H 0.0782 0.4081 0.6549 0.024 Uiso 1 1 calc R
C016 C 0.8950(4) 0.6248(6) 1.0619(3) 0.0367(10) Uani 1 1 d .
H01H H 0.8410 0.6369 1.0935 0.055 Uiso 1 1 calc GR
H01I H 0.9702 0.6556 1.1092 0.055 Uiso 1 1 calc GR
H01J H 0.8975 0.5224 1.0443 0.055 Uiso 1 1 calc GR

loop_
_atom_site_aniso_label
_atom_site_aniso_U_11
_atom_site_aniso_U_22
_atom_site_aniso_U_33
_atom_site_aniso_U_23
_atom_site_aniso_U_13
_atom_site_aniso_U_12
Br01 0.0492(3) 0.0276(3) 0.0324(2) 0.00318(17) 0.02044(18) 0.01740(19)
O002 0.0229(12) 0.0134(15) 0.0236(12) 0.0026(9) 0.0099(10) 0.0010(9)
O003 0.0199(12) 0.0194(15) 0.0243(12) -0.0037(10) 0.0022(10) 0.0008(10)
N004 0.0180(13) 0.0159(15) 0.0170(13) 0.0011(11) 0.0064(12) -0.0004(11)
O005 0.0241(13) 0.0206(15) 0.0317(14) 0.0015(11) 0.0009(11) 0.0038(11)
N006 0.0266(15) 0.0251(18) 0.0225(15) -0.0061(12) 0.0156(13) -0.0073(13)
C007 0.0185(16) 0.0173(19) 0.0137(15) -0.0002(12) 0.0078(13) -0.0019(13)
C008 0.0193(16) 0.0168(19) 0.0158(14) 0.0001(13) 0.0107(13) 0.0003(13)
C009 0.0198(14) 0.0138(15) 0.0165(13) -0.0022(15) 0.0079(11) 0.0010(14)
C00A 0.0211(16) 0.0218(19) 0.0151(15) -0.0017(13) 0.0046(13) -0.0017(14)
C00B 0.0241(18) 0.020(2) 0.0258(18) 0.0068(15) 0.0117(15) 0.0060(14)
N00C 0.0291(16) 0.0203(17) 0.0247(15) -0.0020(13) 0.0150(13) -0.0023(13)
C00D 0.0245(17) 0.027(2) 0.0174(16) -0.0057(14) 0.0090(14) -0.0052(15)
C00E 0.0184(18) 0.031(2) 0.0258(19) -0.0003(16) -0.0004(15) -0.0027(15)
C00F 0.0192(15) 0.021(2) 0.0181(14) 0.0007(15) 0.0074(12) -0.0010(14)
C00G 0.0162(15) 0.0133(17) 0.0157(15) -0.0001(12) 0.0054(13) -0.0004(12)
C00H 0.0197(16) 0.0144(18) 0.0154(15) -0.0004(13) 0.0081(14) 0.0002(13)
C00I 0.0178(16) 0.0218(19) 0.0163(15) -0.0026(13) 0.0081(13) -0.0052(13)
C00J 0.0224(17) 0.019(2) 0.0272(18) -0.0066(14) 0.0088(15) -0.0022(14)
C00K 0.0186(16) 0.025(2) 0.0206(17) -0.0013(14) 0.0086(13) -0.0013(14)
C00L 0.0199(15) 0.0136(19) 0.0146(14) 0.0009(12) 0.0056(12) 0.0012(12)
C00M 0.0204(17) 0.021(2) 0.0172(16) -0.0017(14) 0.0072(14) 0.0005(14)
C00N 0.0224(17) 0.033(2) 0.0194(17) 0.0030(16) 0.0058(14) -0.0048(15)
C00O 0.0282(19) 0.020(2) 0.033(2) -0.0027(15) 0.0137(17) -0.0033(15)
C00P 0.0191(15) 0.021(2) 0.0132(14) -0.0007(12) 0.0058(12) -0.0048(12)
C00Q 0.0190(15) 0.0163(19) 0.0169(15) 0.0011(12) 0.0082(12) 0.0021(12)
C00R 0.037(2) 0.033(2) 0.0193(17) -0.0084(16) 0.0141(16) -0.0137(17)
C00S 0.0249(17) 0.027(2) 0.036(2) -0.0033(17) 0.0190(17) -0.0031(15)
C00T 0.0206(16) 0.0184(19) 0.0233(17) -0.0050(13) 0.0085(14) -0.0010(13)
C00U 0.0270(18) 0.0134(19) 0.0284(18) -0.0014(14) 0.0165(15) -0.0008(14)
C00V 0.0238(17) 0.020(2) 0.0254(17) 0.0009(13) 0.0093(14) -0.0022(14)
C00W 0.0241(17) 0.022(3) 0.0326(19) -0.0023(15) 0.0128(15) 0.0032(14)
C00X 0.040(2) 0.020(2) 0.029(2) -0.0105(16) 0.0210(18) -0.0089(16)
C00Y 0.0249(19) 0.036(3) 0.044(2) 0.008(2) 0.0105(18) 0.0027(18)
C00Z 0.0202(16) 0.0157(17) 0.0211(16) 0.0012(13) 0.0109(13) -0.0022(12)
C010 0.0240(18) 0.036(2) 0.0222(18) -0.0097(16) 0.0092(15) -0.0119(16)
C011 0.0182(15) 0.0157(18) 0.0142(15) 0.0004(13) 0.0057(12) 0.0007(12)
C012 0.0201(16) 0.016(2) 0.0220(17) -0.0020(13) 0.0099(14) -0.0019(13)
C013 0.028(2) 0.030(2) 0.044(3) -0.010(2) -0.0003(19) -0.0054(18)
C014 0.0257(17) 0.019(2) 0.0226(17) 0.0005(14) 0.0104(14) -0.0006(14)
C015 0.0209(16) 0.0215(19) 0.0169(15) -0.0019(12) 0.0080(13) -0.0013(13)
C016 0.032(2) 0.040(3) 0.026(2) -0.0044(19) -0.0004(17) -0.0007(19)

loop_
_atom_type_symbol
_atom_type_description
_atom_type_scat_dispersion_real
_atom_type_scat_dispersion_imag
_atom_type_scat_source
C C 0.0181 0.0091 'International Tables Vol C Tables 4.2.6.8 and 6.1.1.4'
H H 0.0000 0.0000 'International Tables Vol C Tables 4.2.6.8 and 6.1.1.4'
Br Br -0.6763 1.2805 'International Tables Vol C Tables 4.2.6.8 and 6.1.1.4'
N N 0.0311 0.0180 'International Tables Vol C Tables 4.2.6.8 and 6.1.1.4'
O O 0.0492 0.0322 'International Tables Vol C Tables 4.2.6.8 and 6.1.1.4'

loop_
_geom_angle_atom_site_label_1
_geom_angle_atom_site_label_2
_geom_angle_atom_site_label_3
_geom_angle
C00M O003 C00E 119.4(3)
C007 N004 C008 110.3(3)
C007 N004 C00M 120.5(3)
C00M N004 C008 128.5(3)
H00A N006 H00B 108.5
C00Q N006 H00A 111.0
C00Q N006 H00B 110.5
O002 C007 N004 127.4(3)
O002 C007 C00G 124.8(3)
N004 C007 C00G 107.8(3)
C00H C008 N004 109.1(3)
C00H C008 C012 120.2(3)
C012 C008 N004 130.7(3)
C00D C009 C00L 122.1(3)
C00D C009 C00P 122.1(3)
C00L C009 C00P 115.8(3)
C00J C00A C00T 119.3(3)
C00V C00A C00J 118.1(3)
C00V C00A C00T 122.6(3)
C00F C00B H00C 120.1
C00F C00B C00U 119.9(3)
C00U C00B H00C 120.1
C009 C00D H00D 117.7
C009 C00D C010 124.6(3)
C010 C00D H00D 117.7
O003 C00E C00Y 108.1(3)
O003 C00E C013 102.1(3)
O003 C00E C016 111.0(4)
C00Y C00E C016 113.2(4)
C013 C00E C00Y 111.8(4)
C013 C00E C016 110.0(4)
C00B C00F H00F 120.6
C00H C00F C00B 118.8(3)
C00H C00F H00F 120.6
C007 C00G C011 112.6(3)
C00H C00G C007 102.1(3)
C00H C00G C00Q 113.4(3)
C00H C00G C011 108.5(3)
C00Q C00G C007 105.9(3)
C00Q C00G C011 113.8(3)
C008 C00H C00G 110.2(3)
C00F C00H C008 121.4(4)
C00F C00H C00G 128.3(3)
C00K C00I C011 119.7(3)
C014 C00I C00K 115.8(3)
C014 C00I C011 124.5(3)
C00A C00J H00J 119.6
C00O C00J C00A 120.8(4)
C00O C00J H00J 119.6
C00I C00K H00K 118.9
C00N C00K C00I 122.2(4)
C00N C00K H00K 118.9
C00Q C00L C009 124.1(3)
C00Q C00L C00Z 117.1(3)
C00Z C00L C009 118.8(3)
O003 C00M N004 109.4(3)
O005 C00M O003 127.9(3)
O005 C00M N004 122.7(4)
C00K C00N H00N 120.1
C00K C00N C00R 119.8(4)
C00R C00N H00N 120.1
C00J C00O H00O 119.8
C00S C00O C00J 120.5(4)
C00S C00O H00O 119.8
C009 C00P H00P 109.3
C009 C00P C011 110.7(3)
C009 C00P C015 110.5(3)
C011 C00P H00P 109.3
C015 C00P H00P 109.3
C015 C00P C011 107.7(3)
N006 C00Q C00G 114.8(3)
N006 C00Q C00L 123.5(3)
C00L C00Q C00G 121.6(3)
C00N C00R H00R 120.0
C00X C00R C00N 119.9(4)
C00X C00R H00R 120.0
C00O C00S H00S 120.3
C00O C00S C00W 119.4(4)
C00W C00S H00S 120.3
C00A C00T H00T 108.0
C00A C00T C010 110.1(3)
C00A C00T C015 113.2(3)
C010 C00T H00T 108.0
C015 C00T H00T 108.0
C015 C00T C010 109.3(3)
C00B C00U H00U 119.1
C00B C00U C012 121.9(4)
C012 C00U H00U 119.1
C00A C00V H00V 119.4
C00W C00V C00A 121.1(4)
C00W C00V H00V 119.4
C00S C00W H00W 120.0
C00V C00W C00S 120.1(4)
C00V C00W H00W 120.0
C00R C00X H00X 120.5
C00R C00X C014 119.1(4)
C014 C00X H00X 120.5
C00E C00Y H00E 109.5
C00E C00Y H00G 109.5
C00E C00Y H00H 109.5
H00E C00Y H00G 109.5
H00E C00Y H00H 109.5
H00G C00Y H00H 109.5
N00C C00Z C00L 177.0(4)
C00D C010 C00T 113.2(3)
C00D C010 H01A 108.9
C00D C010 H01B 108.9
C00T C010 H01A 108.9
C00T C010 H01B 108.9
H01A C010 H01B 107.7
C00G C011 H011 106.0
C00I C011 C00G 111.0(3)
C00I C011 C00P 112.3(3)
C00I C011 H011 106.0
C00P C011 C00G 114.7(3)
C00P C011 H011 106.0
C008 C012 C00U 117.6(4)
C008 C012 H012 121.2
C00U C012 H012 121.2
C00E C013 H01C 109.5
C00E C013 H01D 109.5
C00E C013 H01E 109.5
H01C C013 H01D 109.5
H01C C013 H01E 109.5
H01D C013 H01E 109.5
C00I C014 Br01 121.5(3)
C00I C014 C00X 123.2(4)
C00X C014 Br01 115.2(3)
C00P C015 H01F 109.1
C00P C015 H01G 109.1
C00T C015 C00P 112.6(3)
C00T C015 H01F 109.1
C00T C015 H01G 109.1
H01F C015 H01G 107.8
C00E C016 H01H 109.5
C00E C016 H01I 109.5
C00E C016 H01J 109.5
H01H C016 H01I 109.5
H01H C016 H01J 109.5
H01I C016 H01J 109.5

loop_
_geom_bond_atom_site_label_1
_geom_bond_atom_site_label_2
_geom_bond_distance
Br01 C014 1.920(4)
O002 C007 1.203(5)
O003 C00E 1.490(4)
O003 C00M 1.333(5)
N004 C007 1.407(5)
N004 C008 1.434(5)
N004 C00M 1.420(4)
O005 C00M 1.189(5)
N006 H00A 0.8682
N006 H00B 0.8679
N006 C00Q 1.350(5)
C007 C00G 1.546(5)
C008 C00H 1.392(5)
C008 C012 1.394(5)
C009 C00D 1.342(5)
C009 C00L 1.470(5)
C009 C00P 1.515(4)
C00A C00J 1.396(6)
C00A C00T 1.517(5)
C00A C00V 1.392(6)
C00B H00C 0.9300
C00B C00F 1.386(6)
C00B C00U 1.388(6)
N00C C00Z 1.157(5)
C00D H00D 0.9300
C00D C010 1.493(5)
C00E C00Y 1.514(7)
C00E C013 1.511(7)
C00E C016 1.518(6)
C00F H00F 0.9300
C00F C00H 1.383(5)
C00G C00H 1.510(5)
C00G C00Q 1.515(5)
C00G C011 1.569(5)
C00I C00K 1.402(5)
C00I C011 1.537(5)
C00I C014 1.383(6)
C00J H00J 0.9300
C00J C00O 1.385(6)
C00K H00K 0.9300
C00K C00N 1.385(5)
C00L C00Q 1.362(5)
C00L C00Z 1.429(5)
C00N H00N 0.9300
C00N C00R 1.386(7)
C00O H00O 0.9300
C00O C00S 1.383(6)
C00P H00P 0.9800
C00P C011 1.538(5)
C00P C015 1.536(5)
C00R H00R 0.9300
C00R C00X 1.373(7)
C00S H00S 0.9300
C00S C00W 1.386(6)
C00T H00T 0.9800
C00T C010 1.538(5)
C00T C015 1.526(5)
C00U H00U 0.9300
C00U C012 1.397(6)
C00V H00V 0.9300
C00V C00W 1.386(5)
C00W H00W 0.9300
C00X H00X 0.9300
C00X C014 1.395(5)
C00Y H00E 0.9600
C00Y H00G 0.9600
C00Y H00H 0.9600
C010 H01A 0.9700
C010 H01B 0.9700
C011 H011 0.9800
C012 H012 0.9300
C013 H01C 0.9600
C013 H01D 0.9600
C013 H01E 0.9600
C015 H01F 0.9700
C015 H01G 0.9700
C016 H01H 0.9600
C016 H01I 0.9600
C016 H01J 0.9600
